data_4066874
loop_
_publ_author_name
'Bola\~no, Tamara'
'Buil, Mar\'ia L.'
'Esteruelas, Miguel A.'
'Izquierdo, Susana'
'Lalrempuia, Ralte'
'Oliv\'an, Montserrat'
'O\~nate, Enrique'

_publ_section_title
;
 C&#x2212;C Bond Activation of the NHC Ligand of an Osmium&#x2212;Amido
 Complex
;
_journal_issue 20
_journal_name_full Organometallics
_journal_page_first 4517
_journal_paper_doi 10.1021/om100684a
_journal_volume 29
_journal_year 2010
_chemical_formula_moiety 'C43 H62 N3 Os, B F4 '
_chemical_formula_sum 'C43 H62 B F4 N3 Os'
_chemical_formula_weight 897.97
_chemical_name_systematic
; 
 ? 
;
_space_group_IT_number 14
_symmetry_cell_setting monoclinic
_symmetry_space_group_name_Hall '-P 2ybc'
_symmetry_space_group_name_H-M 'P 1 21/c 1'
_atom_sites_solution_hydrogens geom
_atom_sites_solution_primary direct
_atom_sites_solution_secondary difmap
_audit_creation_method SHELXL-97
_cell_angle_alpha 90.00
_cell_angle_beta 94.704(5)
_cell_angle_gamma 90.00
_cell_formula_units_Z 4
_cell_length_a 11.875(3)
_cell_length_b 16.183(4)
_cell_length_c 21.160(6)
_cell_measurement_reflns_used 9601
_cell_measurement_temperature 100(2)
_cell_measurement_theta_max 23
_cell_measurement_theta_min 2
_cell_volume 4052.7(18)
_computing_cell_refinement 'SAINT+ v. 6.1 (Bruker AXS, 2000)'
_computing_data_collection 'SMART v. 5.625 (Bruker AXS, 2000)'
_computing_data_reduction 'SAINT+ v. 6.1 (Bruker AXS, 2000)'
_computing_molecular_graphics 'XP, SHELXTL v. 6.1 (Bruker, 2000)'
_computing_publication_material 'XCIF, SHELXTL v. 6.1 (Bruker, 2000)'
_computing_structure_refinement 'SHELXL-97 (Sheldrick, 1997)'
_computing_structure_solution 'SHELXS-97 (Sheldrick, 1990)'
_diffrn_ambient_temperature 100(2)
_diffrn_detector_area_resol_mean 8.26
_diffrn_measured_fraction_theta_full 0.997
_diffrn_measured_fraction_theta_max 0.941
_diffrn_measurement_device_type 'Bruker SMART APEX CCD system'
_diffrn_measurement_method '\w rotations with narrow frames'
_diffrn_radiation_monochromator graphite
_diffrn_radiation_source 'fine-focus sealed tube'
_diffrn_radiation_type MoK\a
_diffrn_radiation_wavelength 0.71073
_diffrn_reflns_av_R_equivalents 0.0649
_diffrn_reflns_av_sigmaI/netI 0.0709
_diffrn_reflns_limit_h_max 15
_diffrn_reflns_limit_h_min -16
_diffrn_reflns_limit_k_max 21
_diffrn_reflns_limit_k_min -21
_diffrn_reflns_limit_l_max 28
_diffrn_reflns_limit_l_min -28
_diffrn_reflns_number 50399
_diffrn_reflns_theta_full 27.50
_diffrn_reflns_theta_max 28.94
_diffrn_reflns_theta_min 1.59
_diffrn_standards_decay_% 'no decay'
_exptl_absorpt_coefficient_mu 3.198
_exptl_absorpt_correction_T_max 0.766
_exptl_absorpt_correction_T_min 0.539
_exptl_absorpt_correction_type multi-scan
_exptl_absorpt_process_details
;
Absorption correction performed with SADABS program. This is based on the
method of Blessing: Blessing, R. H., Acta Crystallogr., Sect. A 1995, 51, 33.

SADABS: Area-Detector Absorption Correction. Bruker-AXS 
within SAINT+ package, v. 6.1 (2000).
;
_exptl_crystal_colour brown
_exptl_crystal_density_diffrn 1.472
_exptl_crystal_density_method 'not measured'
_exptl_crystal_description prism
_exptl_crystal_F_000 1832
_exptl_crystal_size_max 0.14
_exptl_crystal_size_mid 0.12
_exptl_crystal_size_min 0.08
_refine_diff_density_max 1.534
_refine_diff_density_min -0.867
_refine_diff_density_rms 0.098
_refine_ls_extinction_method none
_refine_ls_goodness_of_fit_ref 0.864
_refine_ls_hydrogen_treatment mixed
_refine_ls_matrix_type full
_refine_ls_number_parameters 478
_refine_ls_number_reflns 10080
_refine_ls_number_restraints 21
_refine_ls_restrained_S_all 0.886
_refine_ls_R_factor_all 0.0486
_refine_ls_R_factor_gt 0.0295
_refine_ls_shift/su_max 0.002
_refine_ls_shift/su_mean 0.000
_refine_ls_structure_factor_coef Fsqd
_refine_ls_weighting_details 'calc w=1/[\s^2^(Fo^2^)+(0.0133P)^2^+0.0000P] where P=(Fo^2^+2Fc^2^)/3'
_refine_ls_weighting_scheme calc
_refine_ls_wR_factor_gt 0.0478
_refine_ls_wR_factor_ref 0.0503
_reflns_number_gt 7439
_reflns_number_total 10080
_reflns_threshold_expression >2sigma(I)
_cod_data_source_file om100684a_si_001.cif
_cod_data_source_block mae382as
_cod_original_cell_volume 4052.7(19)
_cod_original_sg_symbol_H-M P2(1)/c
_cod_database_code 4066874

loop_
_symmetry_equiv_pos_as_xyz
'x, y, z'
'-x, y+1/2, -z+1/2'
'-x, -y, -z'
'x, -y-1/2, z-1/2'

loop_
_atom_site_label
_atom_site_type_symbol
_atom_site_fract_x
_atom_site_fract_y
_atom_site_fract_z
_atom_site_U_iso_or_equiv
_atom_site_adp_type
_atom_site_occupancy
_atom_site_symmetry_multiplicity
_atom_site_calc_flag
_atom_site_refinement_flags
_atom_site_disorder_assembly
_atom_site_disorder_group
Os Os 0.197175(11) 0.676346(8) 0.064059(5) 0.01842(4) Uani 1 1 d . . .
N3 N 0.1885(2) 0.76635(15) -0.06686(11) 0.0191(6) Uani 1 1 d . . .
N2 N 0.2718(2) 0.84439(14) 0.00463(10) 0.0166(6) Uani 1 1 d . . .
N1 N 0.3468(2) 0.68870(16) 0.09957(11) 0.0204(6) Uani 1 1 d D . .
H1 H 0.385(2) 0.7270(14) 0.0841(13) 0.030(10) Uiso 1 1 d D . .
C1 C 0.2264(2) 0.76689(18) -0.00344(13) 0.0172(7) Uani 1 1 d . . .
C2 C 0.2096(3) 0.84097(18) -0.09579(13) 0.0204(7) Uani 1 1 d . . .
H2 H 0.1909 0.8550 -0.1390 0.024 Uiso 1 1 calc R . .
C3 C 0.2612(3) 0.88925(19) -0.05134(13) 0.0202(7) Uani 1 1 d . . .
H3 H 0.2861 0.9443 -0.0570 0.024 Uiso 1 1 calc R . .
C4 C 0.1497(3) 0.69356(18) -0.10231(13) 0.0205(7) Uani 1 1 d . . .
C5 C 0.0382(3) 0.6901(2) -0.12865(13) 0.0231(8) Uani 1 1 d . . .
C6 C 0.0042(3) 0.6166(2) -0.15913(13) 0.0280(8) Uani 1 1 d . . .
H6 H -0.0714 0.6114 -0.1772 0.034 Uiso 1 1 calc R . .
C7 C 0.0774(3) 0.5517(2) -0.16353(14) 0.0311(9) Uani 1 1 d . . .
H7 H 0.0513 0.5013 -0.1826 0.037 Uiso 1 1 calc R . .
C8 C 0.1888(3) 0.5593(2) -0.14045(14) 0.0286(8) Uani 1 1 d . . .
H8 H 0.2396 0.5149 -0.1456 0.034 Uiso 1 1 calc R . .
C9 C 0.2281(3) 0.6310(2) -0.10973(13) 0.0252(8) Uani 1 1 d . . .
C10 C 0.3548(3) 0.64008(19) -0.09311(14) 0.0248(8) Uani 1 1 d . . .
H10 H 0.3674 0.6924 -0.0683 0.030 Uiso 1 1 calc R . .
C11 C 0.4074(3) 0.5698(2) -0.05325(15) 0.0334(9) Uani 1 1 d . . .
H11A H 0.3730 0.5674 -0.0128 0.050 Uiso 1 1 calc R . .
H11B H 0.4889 0.5793 -0.0453 0.050 Uiso 1 1 calc R . .
H11C H 0.3944 0.5175 -0.0760 0.050 Uiso 1 1 calc R . .
C12 C 0.4147(3) 0.6489(2) -0.15435(15) 0.0386(10) Uani 1 1 d . . .
H12A H 0.4072 0.5972 -0.1785 0.058 Uiso 1 1 calc R . .
H12B H 0.4949 0.6609 -0.1437 0.058 Uiso 1 1 calc R . .
H12C H 0.3802 0.6941 -0.1799 0.058 Uiso 1 1 calc R . .
C13 C -0.0415(3) 0.7634(2) -0.13108(14) 0.0268(8) Uani 1 1 d . . .
H13 H -0.0126 0.8041 -0.0981 0.032 Uiso 1 1 calc R . .
C14 C -0.1638(3) 0.7424(2) -0.11983(15) 0.0311(9) Uani 1 1 d . . .
H14A H -0.1949 0.7046 -0.1530 0.047 Uiso 1 1 calc R . .
H14B H -0.2088 0.7932 -0.1210 0.047 Uiso 1 1 calc R . .
H14C H -0.1662 0.7160 -0.0783 0.047 Uiso 1 1 calc R . .
C15 C -0.0406(3) 0.8046(2) -0.19655(14) 0.0384(10) Uani 1 1 d . . .
H15A H 0.0373 0.8182 -0.2048 0.058 Uiso 1 1 calc R . .
H15B H -0.0859 0.8553 -0.1973 0.058 Uiso 1 1 calc R . .
H15C H -0.0727 0.7666 -0.2293 0.058 Uiso 1 1 calc R . .
C16 C 0.3503(3) 0.87055(17) 0.05719(13) 0.0169(7) Uani 1 1 d . . .
C17 C 0.4653(3) 0.86357(18) 0.04918(14) 0.0200(7) Uani 1 1 d . . .
C18 C 0.5411(3) 0.88651(19) 0.09994(14) 0.0245(8) Uani 1 1 d . . .
H18 H 0.6200 0.8823 0.0962 0.029 Uiso 1 1 calc R . .
C19 C 0.5025(3) 0.91519(19) 0.15559(14) 0.0273(8) Uani 1 1 d . . .
H19 H 0.5549 0.9295 0.1902 0.033 Uiso 1 1 calc R . .
C20 C 0.3891(3) 0.92317(19) 0.16119(14) 0.0258(8) Uani 1 1 d . . .
H20 H 0.3644 0.9440 0.1997 0.031 Uiso 1 1 calc R . .
C21 C 0.3089(3) 0.90188(18) 0.11253(13) 0.0216(7) Uani 1 1 d . . .
C22 C 0.1836(3) 0.9131(2) 0.11782(14) 0.0264(8) Uani 1 1 d . . .
H22 H 0.1437 0.8652 0.0961 0.032 Uiso 1 1 calc R . .
C23 C 0.1407(3) 0.9921(2) 0.08398(16) 0.0391(10) Uani 1 1 d . . .
H23A H 0.1796 1.0400 0.1038 0.059 Uiso 1 1 calc R . .
H23B H 0.0592 0.9974 0.0872 0.059 Uiso 1 1 calc R . .
H23C H 0.1559 0.9893 0.0392 0.059 Uiso 1 1 calc R . .
C24 C 0.1524(3) 0.9143(2) 0.18693(15) 0.0444(11) Uani 1 1 d . . .
H24A H 0.1785 0.8632 0.2082 0.067 Uiso 1 1 calc R . .
H24B H 0.0702 0.9188 0.1876 0.067 Uiso 1 1 calc R . .
H24C H 0.1885 0.9618 0.2090 0.067 Uiso 1 1 calc R . .
C25 C 0.5121(3) 0.83408(19) -0.01222(13) 0.0220(7) Uani 1 1 d . . .
H25 H 0.4463 0.8203 -0.0430 0.026 Uiso 1 1 calc R . .
C26 C 0.5839(3) 0.7566(2) -0.00246(15) 0.0305(8) Uani 1 1 d . . .
H26A H 0.6506 0.7688 0.0264 0.046 Uiso 1 1 calc R . .
H26B H 0.6078 0.7379 -0.0433 0.046 Uiso 1 1 calc R . .
H26C H 0.5394 0.7130 0.0159 0.046 Uiso 1 1 calc R . .
C27 C 0.5791(3) 0.9021(2) -0.04157(15) 0.0361(9) Uani 1 1 d . . .
H27A H 0.5308 0.9507 -0.0495 0.054 Uiso 1 1 calc R . .
H27B H 0.6051 0.8826 -0.0817 0.054 Uiso 1 1 calc R . .
H27C H 0.6444 0.9169 -0.0124 0.054 Uiso 1 1 calc R . .
C28 C 0.4077(3) 0.6472(2) 0.15392(14) 0.0224(8) Uani 1 1 d . . .
H28 H 0.387(3) 0.5918(18) 0.1519(13) 0.030 Uiso 1 1 d . . .
C29 C 0.3788(3) 0.6852(2) 0.21654(13) 0.0271(8) Uani 1 1 d . . .
H29A H 0.2964 0.6807 0.2201 0.032 Uiso 1 1 calc R . .
H29B H 0.3988 0.7446 0.2172 0.032 Uiso 1 1 calc R . .
C30 C 0.4419(3) 0.6420(2) 0.27305(14) 0.0323(9) Uani 1 1 d . . .
H30A H 0.4236 0.6693 0.3128 0.039 Uiso 1 1 calc R . .
H30B H 0.4172 0.5837 0.2746 0.039 Uiso 1 1 calc R . .
C31 C 0.5691(3) 0.6453(2) 0.26784(15) 0.0323(9) Uani 1 1 d . . .
H31A H 0.5950 0.7034 0.2702 0.039 Uiso 1 1 calc R . .
H31B H 0.6084 0.6147 0.3037 0.039 Uiso 1 1 calc R . .
C32 C 0.5987(3) 0.6076(2) 0.20590(14) 0.0322(9) Uani 1 1 d . . .
H32A H 0.5804 0.5479 0.2057 0.039 Uiso 1 1 calc R . .
H32B H 0.6810 0.6133 0.2023 0.039 Uiso 1 1 calc R . .
C33 C 0.5350(3) 0.6487(2) 0.14938(14) 0.0257(8) Uani 1 1 d . . .
H33A H 0.5530 0.6200 0.1101 0.031 Uiso 1 1 calc R . .
H33B H 0.5605 0.7068 0.1466 0.031 Uiso 1 1 calc R . .
C34 C 0.1424(3) 0.5768(2) 0.12642(14) 0.0267(8) Uani 1 1 d . . .
H34 H 0.1801 0.5473 0.1608 0.032 Uiso 1 1 calc R . .
C35 C 0.1447(3) 0.5471(2) 0.06388(14) 0.0256(8) Uani 1 1 d . . .
C36 C 0.0785(3) 0.58797(19) 0.01475(14) 0.0240(8) Uani 1 1 d . . .
H36 H 0.0770 0.5675 -0.0274 0.029 Uiso 1 1 calc R . .
C37 C 0.0158(3) 0.65759(19) 0.02720(13) 0.0210(7) Uani 1 1 d . . .
H37 H -0.0295 0.6829 -0.0065 0.025 Uiso 1 1 calc R . .
C38 C 0.0177(3) 0.69191(19) 0.08876(13) 0.0225(7) Uani 1 1 d . . .
C39 C 0.0844(3) 0.6497(2) 0.13766(14) 0.0269(8) Uani 1 1 d . . .
H39 H 0.0897 0.6720 0.1793 0.032 Uiso 1 1 calc R . .
C40 C -0.0553(3) 0.7635(2) 0.10539(14) 0.0276(8) Uani 1 1 d . . .
H40 H -0.0142 0.7943 0.1412 0.033 Uiso 1 1 calc R . .
C41 C -0.0839(3) 0.8248(2) 0.05150(14) 0.0345(8) Uani 1 1 d . . .
H41A H -0.0144 0.8418 0.0332 0.052 Uiso 1 1 calc R . .
H41B H -0.1208 0.8735 0.0681 0.052 Uiso 1 1 calc R . .
H41C H -0.1350 0.7986 0.0187 0.052 Uiso 1 1 calc R . .
C42 C -0.1634(3) 0.7273(2) 0.12949(15) 0.0402(10) Uani 1 1 d . . .
H42A H -0.2053 0.6967 0.0952 0.060 Uiso 1 1 calc R . .
H42B H -0.2106 0.7723 0.1437 0.060 Uiso 1 1 calc R . .
H42C H -0.1433 0.6899 0.1650 0.060 Uiso 1 1 calc R . .
C43 C 0.2118(3) 0.4714(2) 0.05063(15) 0.0362(9) Uani 1 1 d . . .
H43A H 0.2842 0.4728 0.0764 0.054 Uiso 1 1 calc R . .
H43B H 0.2255 0.4701 0.0056 0.054 Uiso 1 1 calc R . .
H43C H 0.1695 0.4220 0.0612 0.054 Uiso 1 1 calc R . .
B B 0.8054(3) 0.5263(2) 0.71104(15) 0.0279(9) Uiso 1 1 d D . .
F1A F 0.8837(4) 0.5846(3) 0.7011(3) 0.0603(19) Uiso 0.50 1 d PD A 1
F2A F 0.7335(4) 0.5043(3) 0.65825(18) 0.0261(13) Uiso 0.50 1 d PD A 1
F3A F 0.8595(4) 0.4498(2) 0.7281(2) 0.0368(13) Uiso 0.50 1 d PD A 1
F4A F 0.7431(4) 0.5502(3) 0.7600(2) 0.0288(16) Uiso 0.50 1 d PD A 1
F1B F 0.8569(4) 0.6072(3) 0.7068(2) 0.0383(14) Uiso 0.50 1 d PD A 2
F3B F 0.8913(3) 0.4723(2) 0.72696(18) 0.0282(11) Uiso 0.50 1 d PD A 2
F2B F 0.7565(4) 0.5177(3) 0.65001(18) 0.0300(14) Uiso 0.50 1 d PD A 2
F4B F 0.7290(4) 0.5327(3) 0.7576(2) 0.0302(17) Uiso 0.50 1 d PD A 2

loop_
_atom_site_aniso_label
_atom_site_aniso_U_11
_atom_site_aniso_U_22
_atom_site_aniso_U_33
_atom_site_aniso_U_23
_atom_site_aniso_U_13
_atom_site_aniso_U_12
Os 0.02037(7) 0.02054(7) 0.01410(6) 0.00282(6) -0.00010(4) -0.00464(7)
N3 0.0211(15) 0.0191(15) 0.0166(13) 0.0014(11) -0.0010(11) -0.0049(12)
N2 0.0190(14) 0.0168(15) 0.0139(12) 0.0007(10) 0.0003(11) -0.0014(11)
N1 0.0270(16) 0.0150(16) 0.0189(13) 0.0035(11) 0.0013(12) -0.0025(13)
C1 0.0152(17) 0.0187(17) 0.0171(15) -0.0010(13) -0.0018(13) -0.0011(14)
C2 0.0267(19) 0.0189(19) 0.0152(15) 0.0035(12) -0.0012(13) -0.0034(14)
C3 0.0254(19) 0.0158(17) 0.0190(16) 0.0055(13) -0.0010(14) -0.0019(15)
C4 0.032(2) 0.0168(18) 0.0125(14) 0.0007(12) 0.0007(14) -0.0116(15)
C5 0.0300(19) 0.029(2) 0.0107(14) 0.0044(13) 0.0013(13) -0.0098(16)
C6 0.033(2) 0.034(2) 0.0163(16) 0.0000(15) -0.0005(15) -0.0157(18)
C7 0.047(3) 0.029(2) 0.0176(17) -0.0051(14) 0.0081(16) -0.0197(19)
C8 0.039(2) 0.025(2) 0.0232(17) -0.0015(14) 0.0078(16) -0.0054(17)
C9 0.036(2) 0.0241(19) 0.0151(16) 0.0013(13) 0.0019(15) -0.0109(17)
C10 0.033(2) 0.0171(17) 0.0243(17) -0.0037(14) 0.0010(15) -0.0033(16)
C11 0.039(2) 0.027(2) 0.035(2) 0.0007(16) 0.0053(17) -0.0001(18)
C12 0.037(2) 0.040(2) 0.040(2) -0.0006(17) 0.0096(18) -0.0110(19)
C13 0.031(2) 0.027(2) 0.0206(17) 0.0054(14) -0.0071(15) -0.0090(17)
C14 0.031(2) 0.033(2) 0.0274(18) 0.0068(16) -0.0103(16) -0.0024(18)
C15 0.046(3) 0.038(2) 0.0294(19) 0.0139(16) -0.0085(17) -0.0077(19)
C16 0.0244(19) 0.0102(16) 0.0150(15) 0.0014(12) -0.0042(13) -0.0040(14)
C17 0.0242(19) 0.0145(17) 0.0209(16) 0.0021(13) -0.0006(14) -0.0029(14)
C18 0.0214(19) 0.0210(18) 0.0303(18) 0.0017(14) -0.0024(15) -0.0042(15)
C19 0.034(2) 0.024(2) 0.0224(17) -0.0023(14) -0.0092(15) -0.0082(17)
C20 0.041(2) 0.0207(19) 0.0159(16) -0.0029(13) 0.0036(15) -0.0074(17)
C21 0.031(2) 0.0149(17) 0.0187(16) 0.0005(13) 0.0034(14) -0.0062(15)
C22 0.027(2) 0.027(2) 0.0265(18) -0.0062(15) 0.0080(15) -0.0029(16)
C23 0.033(2) 0.033(2) 0.052(2) -0.0027(18) 0.0084(19) 0.0065(18)
C24 0.050(3) 0.054(3) 0.032(2) -0.0150(19) 0.0179(19) -0.010(2)
C25 0.0208(18) 0.0209(19) 0.0240(16) 0.0002(14) 0.0005(13) -0.0033(15)
C26 0.028(2) 0.035(2) 0.0284(18) -0.0048(16) 0.0050(16) 0.0009(18)
C27 0.046(3) 0.030(2) 0.035(2) -0.0015(16) 0.0150(18) -0.0070(19)
C28 0.027(2) 0.0197(18) 0.0202(16) 0.0031(14) -0.0011(14) -0.0045(15)
C29 0.0286(19) 0.031(2) 0.0209(16) 0.0018(15) 0.0011(14) 0.0050(17)
C30 0.041(2) 0.034(2) 0.0211(17) 0.0022(15) -0.0008(16) 0.0019(18)
C31 0.035(2) 0.031(2) 0.0285(19) 0.0037(15) -0.0103(16) -0.0026(18)
C32 0.028(2) 0.034(2) 0.034(2) 0.0078(16) -0.0013(17) 0.0038(18)
C33 0.028(2) 0.0258(19) 0.0232(17) -0.0007(14) 0.0000(15) 0.0024(16)
C34 0.025(2) 0.031(2) 0.0233(17) 0.0119(15) -0.0040(15) -0.0097(17)
C35 0.0244(19) 0.0228(19) 0.0290(18) 0.0064(15) -0.0011(15) -0.0118(16)
C36 0.026(2) 0.0242(19) 0.0218(17) 0.0021(14) 0.0017(15) -0.0104(16)
C37 0.0187(18) 0.027(2) 0.0172(15) 0.0068(13) -0.0015(13) -0.0055(15)
C38 0.0200(18) 0.029(2) 0.0190(15) 0.0046(14) 0.0021(13) -0.0083(15)
C39 0.025(2) 0.038(2) 0.0178(16) 0.0060(14) 0.0035(14) -0.0120(16)
C40 0.0218(19) 0.038(2) 0.0222(17) -0.0013(15) -0.0001(15) -0.0035(17)
C41 0.030(2) 0.039(2) 0.0338(19) -0.0018(18) -0.0009(16) 0.002(2)
C42 0.025(2) 0.066(3) 0.029(2) -0.0001(19) 0.0020(17) -0.003(2)
C43 0.037(2) 0.025(2) 0.046(2) 0.0073(17) -0.0014(18) -0.0088(18)

loop_
_atom_type_symbol
_atom_type_description
_atom_type_scat_dispersion_real
_atom_type_scat_dispersion_imag
_atom_type_scat_source
C C 0.0033 0.0016 'International Tables Vol C Tables 4.2.6.8 and 6.1.1.4'
H H 0.0000 0.0000 'International Tables Vol C Tables 4.2.6.8 and 6.1.1.4'
B B 0.0013 0.0007 'International Tables Vol C Tables 4.2.6.8 and 6.1.1.4'
N N 0.0061 0.0033 'International Tables Vol C Tables 4.2.6.8 and 6.1.1.4'
F F 0.0171 0.0103 'International Tables Vol C Tables 4.2.6.8 and 6.1.1.4'
Os Os -1.2165 7.6030 'International Tables Vol C Tables 4.2.6.8 and 6.1.1.4'

loop_
_geom_angle_atom_site_label_1
_geom_angle_atom_site_label_2
_geom_angle_atom_site_label_3
_geom_angle
N1 Os C1 89.67(11)
N1 Os C39 110.55(11)
C1 Os C39 140.48(12)
N1 Os C35 111.25(12)
C1 Os C35 137.09(11)
C39 Os C35 67.65(12)
N1 Os C36 143.33(12)
C1 Os C36 105.41(11)
C39 Os C36 78.70(12)
C35 Os C36 37.59(11)
N1 Os C34 98.82(11)
C1 Os C34 171.33(11)
C39 Os C34 37.07(11)
C35 Os C34 37.42(11)
C36 Os C34 66.61(11)
N1 Os C37 176.43(10)
C1 Os C37 93.74(11)
C39 Os C37 66.05(11)
C35 Os C37 66.74(12)
C36 Os C37 36.25(11)
C34 Os C37 77.80(11)
N1 Os C38 140.96(11)
C1 Os C38 107.04(11)
C39 Os C38 37.49(11)
C35 Os C38 80.33(12)
C36 Os C38 66.57(12)
C34 Os C38 67.21(12)
C37 Os C38 36.64(10)
C1 N3 C2 111.6(2)
C1 N3 C4 124.9(2)
C2 N3 C4 122.7(2)
C1 N2 C3 111.4(2)
C1 N2 C16 125.7(2)
C3 N2 C16 120.6(2)
C28 N1 Os 130.7(2)
C28 N1 H1 113(2)
Os N1 H1 116(2)
N2 C1 N3 102.7(2)
N2 C1 Os 129.8(2)
N3 C1 Os 126.8(2)
C3 C2 N3 106.8(3)
C3 C2 H2 126.6
N3 C2 H2 126.6
C2 C3 N2 107.5(3)
C2 C3 H3 126.3
N2 C3 H3 126.3
C9 C4 C5 123.2(3)
C9 C4 N3 117.5(3)
C5 C4 N3 119.4(3)
C4 C5 C6 116.6(3)
C4 C5 C13 123.5(3)
C6 C5 C13 119.6(3)
C7 C6 C5 121.5(3)
C7 C6 H6 119.3
C5 C6 H6 119.3
C6 C7 C8 120.2(3)
C6 C7 H7 119.9
C8 C7 H7 119.9
C7 C8 C9 121.1(3)
C7 C8 H8 119.5
C9 C8 H8 119.5
C8 C9 C4 117.2(3)
C8 C9 C10 118.4(3)
C4 C9 C10 124.1(3)
C11 C10 C9 114.1(3)
C11 C10 C12 109.9(3)
C9 C10 C12 109.3(3)
C11 C10 H10 107.8
C9 C10 H10 107.8
C12 C10 H10 107.8
C10 C11 H11A 109.5
C10 C11 H11B 109.5
H11A C11 H11B 109.5
C10 C11 H11C 109.5
H11A C11 H11C 109.5
H11B C11 H11C 109.5
C10 C12 H12A 109.5
C10 C12 H12B 109.5
H12A C12 H12B 109.5
C10 C12 H12C 109.5
H12A C12 H12C 109.5
H12B C12 H12C 109.5
C5 C13 C14 114.9(3)
C5 C13 C15 108.6(3)
C14 C13 C15 108.2(3)
C5 C13 H13 108.3
C14 C13 H13 108.3
C15 C13 H13 108.3
C13 C14 H14A 109.5
C13 C14 H14B 109.5
H14A C14 H14B 109.5
C13 C14 H14C 109.5
H14A C14 H14C 109.5
H14B C14 H14C 109.5
C13 C15 H15A 109.5
C13 C15 H15B 109.5
H15A C15 H15B 109.5
C13 C15 H15C 109.5
H15A C15 H15C 109.5
H15B C15 H15C 109.5
C17 C16 C21 123.1(3)
C17 C16 N2 117.1(3)
C21 C16 N2 119.8(3)
C18 C17 C16 117.5(3)
C18 C17 C25 118.7(3)
C16 C17 C25 123.8(3)
C19 C18 C17 120.6(3)
C19 C18 H18 119.7
C17 C18 H18 119.7
C20 C19 C18 120.3(3)
C20 C19 H19 119.8
C18 C19 H19 119.8
C19 C20 C21 122.2(3)
C19 C20 H20 118.9
C21 C20 H20 118.9
C20 C21 C16 116.3(3)
C20 C21 C22 122.3(3)
C16 C21 C22 121.4(3)
C21 C22 C23 110.9(3)
C21 C22 C24 112.8(3)
C23 C22 C24 109.7(3)
C21 C22 H22 107.7
C23 C22 H22 107.7
C24 C22 H22 107.7
C22 C23 H23A 109.5
C22 C23 H23B 109.5
H23A C23 H23B 109.5
C22 C23 H23C 109.5
H23A C23 H23C 109.5
H23B C23 H23C 109.5
C22 C24 H24A 109.5
C22 C24 H24B 109.5
H24A C24 H24B 109.5
C22 C24 H24C 109.5
H24A C24 H24C 109.5
H24B C24 H24C 109.5
C27 C25 C26 110.3(3)
C27 C25 C17 111.1(3)
C26 C25 C17 112.3(2)
C27 C25 H25 107.6
C26 C25 H25 107.6
C17 C25 H25 107.6
C25 C26 H26A 109.5
C25 C26 H26B 109.5
H26A C26 H26B 109.5
C25 C26 H26C 109.5
H26A C26 H26C 109.5
H26B C26 H26C 109.5
C25 C27 H27A 109.5
C25 C27 H27B 109.5
H27A C27 H27B 109.5
C25 C27 H27C 109.5
H27A C27 H27C 109.5
H27B C27 H27C 109.5
N1 C28 C33 111.8(3)
N1 C28 C29 111.4(3)
C33 C28 C29 110.2(3)
N1 C28 H28 107.2(19)
C33 C28 H28 106(2)
C29 C28 H28 110.6(18)
C28 C29 C30 111.4(3)
C28 C29 H29A 109.3
C30 C29 H29A 109.3
C28 C29 H29B 109.3
C30 C29 H29B 109.3
H29A C29 H29B 108.0
C31 C30 C29 110.7(3)
C31 C30 H30A 109.5
C29 C30 H30A 109.5
C31 C30 H30B 109.5
C29 C30 H30B 109.5
H30A C30 H30B 108.1
C32 C31 C30 110.6(3)
C32 C31 H31A 109.5
C30 C31 H31A 109.5
C32 C31 H31B 109.5
C30 C31 H31B 109.5
H31A C31 H31B 108.1
C31 C32 C33 111.7(3)
C31 C32 H32A 109.3
C33 C32 H32A 109.3
C31 C32 H32B 109.3
C33 C32 H32B 109.3
H32A C32 H32B 107.9
C32 C33 C28 112.2(3)
C32 C33 H33A 109.2
C28 C33 H33A 109.2
C32 C33 H33B 109.2
C28 C33 H33B 109.2
H33A C33 H33B 107.9
C39 C34 C35 119.7(3)
C39 C34 Os 70.09(18)
C35 C34 Os 70.09(17)
C39 C34 H34 120.1
C35 C34 H34 120.1
Os C34 H34 132.7
C34 C35 C36 118.5(3)
C34 C35 C43 120.4(3)
C36 C35 C43 121.1(3)
C34 C35 Os 72.49(18)
C36 C35 Os 72.20(18)
C43 C35 Os 128.8(2)
C37 C36 C35 121.0(3)
C37 C36 Os 73.51(18)
C35 C36 Os 70.21(18)
C37 C36 H36 119.5
C35 C36 H36 119.5
Os C36 H36 129.2
C36 C37 C38 121.7(3)
C36 C37 Os 70.25(18)
C38 C37 Os 71.69(17)
C36 C37 H37 119.1
C38 C37 H37 119.1
Os C37 H37 132.0
C37 C38 C39 116.5(3)
C37 C38 C40 123.5(3)
C39 C38 C40 119.7(3)
C37 C38 Os 71.67(18)
C39 C38 Os 68.52(18)
C40 C38 Os 135.6(2)
C34 C39 C38 122.3(3)
C34 C39 Os 72.84(18)
C38 C39 Os 73.99(17)
C34 C39 H39 118.9
C38 C39 H39 118.9
Os C39 H39 126.2
C38 C40 C41 115.0(3)
C38 C40 C42 107.3(3)
C41 C40 C42 110.7(3)
C38 C40 H40 107.9
C41 C40 H40 107.9
C42 C40 H40 107.9
C40 C41 H41A 109.5
C40 C41 H41B 109.5
H41A C41 H41B 109.5
C40 C41 H41C 109.5
H41A C41 H41C 109.5
H41B C41 H41C 109.5
C40 C42 H42A 109.5
C40 C42 H42B 109.5
H42A C42 H42B 109.5
C40 C42 H42C 109.5
H42A C42 H42C 109.5
H42B C42 H42C 109.5
C35 C43 H43A 109.5
C35 C43 H43B 109.5
H43A C43 H43B 109.5
C35 C43 H43C 109.5
H43A C43 H43C 109.5
H43B C43 H43C 109.5
F1A B F3B 88.6(4)
F1A B F4A 109.8(4)
F3B B F4A 115.6(4)
F1A B F2B 99.6(4)
F3B B F2B 114.6(4)
F4A B F2B 121.5(4)
F1A B F2A 115.9(4)
F3B B F2A 115.5(4)
F4A B F2A 110.0(4)
F2B B F2A 16.6(3)
F1A B F4B 123.5(4)
F3B B F4B 113.0(4)
F4A B F4B 13.7(4)
F2B B F4B 114.8(4)
F2A B F4B 101.1(4)
F1A B F3A 110.1(4)
F3B B F3A 21.6(3)
F4A B F3A 108.2(4)
F2B B F3A 107.2(4)
F2A B F3A 102.5(3)
F4B B F3A 101.0(4)
F1A B F1B 20.4(3)
F3B B F1B 106.4(4)
F4A B F1B 92.7(4)
F2B B F1B 100.4(3)
F2A B F1B 114.4(4)
F4B B F1B 106.1(4)
F3A B F1B 127.9(4)

loop_
_geom_bond_atom_site_label_1
_geom_bond_atom_site_label_2
_geom_bond_distance
Os N1 1.882(3)
Os C1 2.095(3)
Os C39 2.179(3)
Os C35 2.183(3)
Os C36 2.209(3)
Os C34 2.214(3)
Os C37 2.250(3)
Os C38 2.250(3)
N3 C1 1.380(3)
N3 C2 1.386(3)
N3 C4 1.451(3)
N2 C1 1.370(4)
N2 C3 1.386(3)
N2 C16 1.454(3)
N1 C28 1.470(4)
N1 H1 0.852(10)
C2 C3 1.332(4)
C2 H2 0.9500
C3 H3 0.9500
C4 C9 1.393(4)
C4 C5 1.395(4)
C5 C6 1.397(4)
C5 C13 1.516(4)
C6 C7 1.372(5)
C6 H6 0.9500
C7 C8 1.377(5)
C7 H7 0.9500
C8 C9 1.391(4)
C8 H8 0.9500
C9 C10 1.524(5)
C10 C11 1.519(4)
C10 C12 1.535(4)
C10 H10 1.0000
C11 H11A 0.9800
C11 H11B 0.9800
C11 H11C 0.9800
C12 H12A 0.9800
C12 H12B 0.9800
C12 H12C 0.9800
C13 C14 1.529(4)
C13 C15 1.539(4)
C13 H13 1.0000
C14 H14A 0.9800
C14 H14B 0.9800
C14 H14C 0.9800
C15 H15A 0.9800
C15 H15B 0.9800
C15 H15C 0.9800
C16 C17 1.394(4)
C16 C21 1.402(4)
C17 C18 1.394(4)
C17 C25 1.531(4)
C18 C19 1.379(4)
C18 H18 0.9500
C19 C20 1.367(4)
C19 H19 0.9500
C20 C21 1.388(4)
C20 H20 0.9500
C21 C22 1.512(4)
C22 C23 1.531(4)
C22 C24 1.538(4)
C22 H22 1.0000
C23 H23A 0.9800
C23 H23B 0.9800
C23 H23C 0.9800
C24 H24A 0.9800
C24 H24B 0.9800
C24 H24C 0.9800
C25 C27 1.520(4)
C25 C26 1.521(4)
C25 H25 1.0000
C26 H26A 0.9800
C26 H26B 0.9800
C26 H26C 0.9800
C27 H27A 0.9800
C27 H27B 0.9800
C27 H27C 0.9800
C28 C33 1.523(4)
C28 C29 1.525(4)
C28 H28 0.93(3)
C29 C30 1.528(4)
C29 H29A 0.9900
C29 H29B 0.9900
C30 C31 1.524(5)
C30 H30A 0.9900
C30 H30B 0.9900
C31 C32 1.513(4)
C31 H31A 0.9900
C31 H31B 0.9900
C32 C33 1.516(4)
C32 H32A 0.9900
C32 H32B 0.9900
C33 H33A 0.9900
C33 H33B 0.9900
C34 C39 1.397(4)
C34 C35 1.410(4)
C34 H34 0.9500
C35 C36 1.415(4)
C35 C43 1.499(4)
C36 C37 1.388(4)
C36 H36 0.9500
C37 C38 1.414(4)
C37 H37 0.9500
C38 C39 1.425(4)
C38 C40 1.505(4)
C39 H39 0.9500
C40 C41 1.529(4)
C40 C42 1.536(4)
C40 H40 1.0000
C41 H41A 0.9800
C41 H41B 0.9800
C41 H41C 0.9800
C42 H42A 0.9800
C42 H42B 0.9800
C42 H42C 0.9800
C43 H43A 0.9800
C43 H43B 0.9800
C43 H43C 0.9800
B F1A 1.354(5)
B F3B 1.364(5)
B F4A 1.378(5)
B F2B 1.379(5)
B F2A 1.395(5)
B F4B 1.397(5)
B F3A 1.428(5)
B F1B 1.451(5)
